data_7027207
loop_
_publ_author_name
'Barrado, Georgina'
'Doerrer, Linda'
'Green, Malcolm L. H.'
'Leech, Michael A.'

_publ_contact_author
;
Linda H. Doerrer
Inorganic Chemistry Laboratory
South Parks Road
OXFORD OX1 3QR
;
_publ_section_title
;
 Adducts of the Lewis acid [B(C6F5)3] with transition metal oxo compounds
;
_journal_issue 7
_journal_name_full 'Journal of the Chemical Society, Dalton Transactions'
_journal_page_first 1061
_journal_paper_doi 10.1039/a809519a
_journal_year 1999
_chemical_compound_source
;
?
;
_chemical_formula_moiety ' C23 H5 Re1 O3 B1 F15 '
_chemical_formula_sum 'C23 H5 B F15 O3 Re'
_chemical_formula_weight 811.27
_chemical_name_systematic
;
 ?
;
_space_group_IT_number 14
_symmetry_cell_setting monoclinic
_symmetry_space_group_name_Hall '-P 2yn'
_symmetry_space_group_name_H-M 'P 1 21/n 1'
_atom_sites_solution_hydrogens geom
_atom_sites_solution_primary direct
_audit_creation_date 98-02-03
_audit_creation_method CRYSTALS
_cell_angle_alpha 90
_cell_angle_beta 90.648(2)
_cell_angle_gamma 90
_cell_formula_units_Z 4
_cell_length_a 11.300(1)
_cell_length_b 9.585(1)
_cell_length_c 20.596(1)
_cell_measurement_reflns_used 14286
_cell_measurement_temperature 150
_cell_measurement_theta_max 26.69
_cell_measurement_theta_min 2.12
_cell_volume 2230.6(3)
_computing_cell_refinement 'DENZO (Otwinowski & Minor, 1996)'
_computing_data_collection 'DIP2000 software (Enraf-Nonius)'
_computing_data_reduction
;
DENZO (Otwinowski & Minor, 1996)
;
_computing_molecular_graphics
;
CAMERON (Watkin, Prout & Pearce,  1996)
;
_computing_publication_material
;
CRYSTALS Issue 10 (Watkin, Prout, Carruthers & Betteridge, 1996)
;
_computing_structure_refinement
;
CRYSTALS Issue 10 (Watkin, Prout, Carruthers & Betteridge, 1996)
;
_computing_structure_solution 'SIR92 (Giacovazzo et al, 1992)'
_diffrn_ambient_temperature 150
_diffrn_measurement_device '  Enraf-nonius DIP2020 '
_diffrn_measurement_method \w
_diffrn_radiation_monochromator graphite
_diffrn_radiation_type 'Mo K\a'
_diffrn_radiation_wavelength 0.71069
_diffrn_reflns_av_R_equivalents 0.037
_diffrn_reflns_limit_h_max 14
_diffrn_reflns_limit_h_min -14
_diffrn_reflns_limit_k_max 11
_diffrn_reflns_limit_k_min -11
_diffrn_reflns_limit_l_max 25
_diffrn_reflns_limit_l_min -25
_diffrn_reflns_number 4755
_diffrn_reflns_theta_max 26.69
_diffrn_reflns_theta_min 2.12
_diffrn_standards_decay_% 0.00
_exptl_absorpt_coefficient_mu 5.67
_exptl_absorpt_correction_type none
_exptl_crystal_colour ' yellow '
_exptl_crystal_density_diffrn 2.42
_exptl_crystal_density_meas ?
_exptl_crystal_description ' plate '
_exptl_crystal_F_000 1522.69
_exptl_crystal_size_max 0.25
_exptl_crystal_size_mid 0.15
_exptl_crystal_size_min 0.05
_refine_diff_density_max 1.80
_refine_diff_density_min -1.80
_refine_ls_extinction_method None
_refine_ls_goodness_of_fit_obs 1.1246
_refine_ls_hydrogen_treatment noref
_refine_ls_matrix_type full
_refine_ls_number_parameters 388
_refine_ls_number_reflns 3989
_refine_ls_R_factor_obs 0.0346
_refine_ls_shift/esd_max 0.000104
_refine_ls_structure_factor_coef F
_refine_ls_weighting_scheme
;
 Chebychev polynomial (Carruthers & Watkin, 1979)
;
_refine_ls_wR_factor_obs 0.0362
_reflns_limit_h_max 14
_reflns_limit_h_min -14
_reflns_limit_k_max 11
_reflns_limit_k_min 0
_reflns_limit_l_max 25
_reflns_limit_l_min 0
_reflns_number_observed 3989
_reflns_number_total 4469
_reflns_observed_criterion >3.00\s(I)
_cod_data_source_file 809519asup1.cif
_cod_data_source_block CRYSTALS2
_cod_depositor_comments
;
The following automatic conversions were performed:

'_symmetry_cell_setting' value 'Monoclinic ' changed to 'monoclinic'
according to /home/saulius/struct/CIF-dictionaries/cif_core.dic
dictionary named 'cif_core.dic' version 2.4.2 from 2011-04-26.

Automatic conversion script
Id: cif_fix_values 1891 2012-01-12 08:04:46Z andrius 

The following automatic conversions were performed:

'_exptl_crystal_density_meas' value 'none' was changed to '?' - the
value is perceived as not measured.

Automatic conversion script
Id: cif_fix_values 3008 2015-01-20 13:52:24Z robertas 

The following automatic conversions were performed:

'_atom_sites_solution_primary' value 'Direct_Methods' was changed to
'direct'.

'_atom_sites_solution_hydrogens' value 'Geometric' was changed to
'geom'.

Automatic conversion script
Id: cif_fix_values 6452 2018-10-05 10:23:21Z andrius 
;
_cod_original_cell_volume 2230.62
_cod_original_sg_symbol_H-M 'P 1 21/n 1 '
_cod_original_formula_sum ' C23 H5 Re1 O3 B1 F15 '
_cod_database_code 7027207

loop_
_symmetry_equiv_pos_as_xyz
x,y,z
-x,-y,-z
-x+1/2,y+1/2,-z+1/2
x+1/2,-y+1/2,z+1/2

loop_
_atom_site_aniso_label
_atom_site_aniso_U_11
_atom_site_aniso_U_22
_atom_site_aniso_U_33
_atom_site_aniso_U_23
_atom_site_aniso_U_13
_atom_site_aniso_U_12
RE1 0.0153(1) 0.0182(1) 0.0149(1) -0.00131(7) 0.00301(6) -0.00170(7)
O2 0.019(2) 0.026(2) 0.036(2) -0.007(1) 0.003(1) 0.004(1)
O3 0.012(1) 0.020(2) 0.019(1) -0.007(1) 0.003(1) -0.001(1)
B4 0.011(2) 0.012(2) 0.018(2) -0.000(2) 0.002(2) -0.001(2)
C5 0.011(2) 0.020(2) 0.012(2) 0.004(2) -0.001(1) -0.002(2)
C6 0.015(2) 0.016(2) 0.013(2) 0.001(1) 0.003(1) 0.000(2)
F7 0.022(1) 0.016(1) 0.031(1) -0.006(1) 0.010(1) 0.001(1)
C8 0.011(2) 0.023(2) 0.019(2) 0.001(2) -0.003(1) -0.004(2)
F9 0.019(1) 0.025(2) 0.034(1) -0.004(1) 0.003(1) -0.011(1)
C10 0.009(2) 0.035(3) 0.015(2) -0.000(2) 0.004(1) -0.004(2)
F11 0.010(1) 0.049(2) 0.026(1) -0.008(1) 0.008(1) -0.008(1)
C12 0.012(2) 0.024(2) 0.012(2) -0.004(2) -0.000(1) 0.007(2)
C13 0.016(2) 0.018(2) 0.015(2) 0.000(2) 0.001(1) -0.003(2)
F14 0.029(1) 0.021(2) 0.033(1) -0.011(1) 0.013(1) -0.010(1)
F15 0.022(1) 0.030(2) 0.026(1) -0.008(1) 0.007(1) 0.008(1)
C16 0.010(2) 0.016(2) 0.016(2) -0.000(1) 0.003(1) -0.001(1)
C17 0.014(2) 0.020(2) 0.020(2) 0.001(2) 0.000(1) 0.001(2)
F18 0.026(1) 0.019(1) 0.026(1) 0.001(1) -0.012(1) -0.004(1)
C19 0.017(2) 0.021(3) 0.028(2) -0.006(2) 0.005(2) -0.004(2)
F20 0.027(1) 0.019(2) 0.046(2) -0.010(1) 0.000(1) -0.008(1)
C21 0.026(2) 0.016(2) 0.036(3) 0.006(2) 0.011(2) 0.002(2)
F22 0.044(2) 0.012(2) 0.063(2) 0.008(1) 0.010(2) 0.001(1)
C23 0.020(2) 0.026(3) 0.028(2) 0.010(2) 0.006(2) 0.006(2)
C24 0.012(2) 0.026(3) 0.025(2) -0.000(2) 0.001(2) 0.000(2)
F25 0.019(1) 0.031(2) 0.030(1) 0.000(1) -0.009(1) 0.004(1)
F26 0.037(2) 0.034(2) 0.046(2) 0.019(1) -0.005(1) 0.013(1)
C27 0.013(2) 0.015(2) 0.015(2) -0.003(1) -0.000(1) -0.000(1)
C28 0.015(2) 0.017(2) 0.017(2) -0.002(2) 0.001(1) -0.005(2)
F29 0.013(1) 0.036(2) 0.026(1) 0.013(1) 0.003(1) 0.000(1)
C30 0.022(2) 0.014(2) 0.022(2) 0.003(2) -0.002(2) -0.003(2)
F31 0.028(1) 0.035(2) 0.032(1) 0.018(1) -0.003(1) -0.002(1)
C32 0.013(2) 0.015(2) 0.027(2) -0.003(2) -0.004(2) 0.002(2)
F33 0.019(1) 0.026(2) 0.040(2) 0.005(1) -0.009(1) 0.009(1)
C34 0.009(2) 0.026(3) 0.022(2) -0.006(2) -0.000(2) -0.001(2)
C35 0.012(2) 0.019(2) 0.017(2) -0.000(2) -0.000(1) -0.004(1)
F36 0.014(1) 0.025(2) 0.023(1) 0.006(1) 0.0038(9) -0.002(1)
F37 0.011(1) 0.034(2) 0.030(1) -0.002(1) 0.002(1) 0.003(1)
O1 0.039(2) 0.031(2) 0.026(2) -0.000(1) 0.005(1) -0.012(2)
C39 0.028(2) 0.028(3) 0.032(3) -0.006(2) 0.001(2) 0.004(2)
C40 0.038(3) 0.027(3) 0.019(2) -0.005(2) -0.011(2) -0.001(2)
C41 0.024(2) 0.027(3) 0.026(2) -0.000(2) -0.001(2) -0.006(2)
C42 0.032(3) 0.032(3) 0.024(2) -0.007(2) -0.009(2) 0.001(2)
C43 0.033(3) 0.026(3) 0.016(2) -0.002(2) -0.003(2) -0.001(2)

loop_
_atom_site_label
_atom_site_fract_x
_atom_site_fract_y
_atom_site_fract_z
_atom_site_U_iso_or_equiv
_atom_site_occupancy
_atom_site_thermal_displace_type
RE1 0.56234(1) 0.28359(2) 0.209891(7) 0.0161 1.0000 Uani
O2 0.6849(3) 0.1858(4) 0.2268(2) 0.0272 1.0000 Uani
O3 0.4953(2) 0.3151(3) 0.2860(1) 0.0170 1.0000 Uani
B4 0.5006(4) 0.3835(5) 0.3552(2) 0.0134 1.0000 Uani
C5 0.3697(3) 0.3583(5) 0.3862(2) 0.0144 1.0000 Uani
C6 0.3064(4) 0.2345(5) 0.3785(2) 0.0148 1.0000 Uani
F7 0.3542(2) 0.1291(3) 0.3442(1) 0.0226 1.0000 Uani
C8 0.1970(4) 0.2117(5) 0.4039(2) 0.0176 1.0000 Uani
F9 0.1413(2) 0.0891(3) 0.3942(1) 0.0259 1.0000 Uani
C10 0.1453(4) 0.3128(5) 0.4411(2) 0.0197 1.0000 Uani
F11 0.0391(2) 0.2911(3) 0.4686(1) 0.0278 1.0000 Uani
C12 0.2028(3) 0.4362(5) 0.4515(2) 0.0163 1.0000 Uani
C13 0.3126(4) 0.4572(5) 0.4241(2) 0.0164 1.0000 Uani
F14 0.3649(2) 0.5802(3) 0.4389(1) 0.0278 1.0000 Uani
F15 0.1534(2) 0.5360(3) 0.4881(1) 0.0259 1.0000 Uani
C16 0.5243(3) 0.5483(5) 0.3423(2) 0.0139 1.0000 Uani
C17 0.6049(4) 0.6292(5) 0.3771(2) 0.0181 1.0000 Uani
F18 0.6742(2) 0.5721(3) 0.4234(1) 0.0239 1.0000 Uani
C19 0.6170(4) 0.7718(5) 0.3691(2) 0.0219 1.0000 Uani
F20 0.6970(2) 0.8419(3) 0.4051(2) 0.0303 1.0000 Uani
C21 0.5484(4) 0.8386(5) 0.3236(2) 0.0261 1.0000 Uani
F22 0.5603(3) 0.9772(3) 0.3138(2) 0.0398 1.0000 Uani
C23 0.4679(4) 0.7631(6) 0.2880(2) 0.0244 1.0000 Uani
C24 0.4581(4) 0.6220(5) 0.2977(2) 0.0209 1.0000 Uani
F25 0.3732(2) 0.5565(3) 0.2614(1) 0.0266 1.0000 Uani
F26 0.3968(3) 0.8293(4) 0.2441(2) 0.0392 1.0000 Uani
C27 0.6066(3) 0.2991(4) 0.3913(2) 0.0140 1.0000 Uani
C28 0.5965(4) 0.2121(5) 0.4456(2) 0.0163 1.0000 Uani
F29 0.4938(2) 0.2029(3) 0.4777(1) 0.0252 1.0000 Uani
C30 0.6879(4) 0.1328(5) 0.4698(2) 0.0195 1.0000 Uani
F31 0.6730(3) 0.0518(3) 0.5220(1) 0.0317 1.0000 Uani
C32 0.7970(4) 0.1342(5) 0.4400(2) 0.0185 1.0000 Uani
F33 0.8848(2) 0.0529(3) 0.4621(1) 0.0284 1.0000 Uani
C34 0.8135(4) 0.2199(5) 0.3873(2) 0.0192 1.0000 Uani
C35 0.7205(4) 0.3011(5) 0.3654(2) 0.0157 1.0000 Uani
F36 0.7444(2) 0.3905(3) 0.3167(1) 0.0206 1.0000 Uani
F37 0.9185(2) 0.2273(3) 0.3573(1) 0.0250 1.0000 Uani
O1 0.6162(3) 0.4425(4) 0.1871(2) 0.0318 1.0000 Uani
C39 0.5321(4) 0.1666(6) 0.1123(2) 0.0289 1.0000 Uani
C40 0.4861(5) 0.0769(6) 0.1602(2) 0.0282 1.0000 Uani
C41 0.3876(4) 0.1431(6) 0.1876(2) 0.0256 1.0000 Uani
C42 0.3705(5) 0.2745(6) 0.1564(2) 0.0291 1.0000 Uani
C43 0.4596(5) 0.2879(5) 0.1093(2) 0.0252 1.0000 Uani
H391 0.6030 0.1487 0.0866 0.0289 1.0000 Uiso
H401 0.5183 -0.0163 0.1715 0.0283 1.0000 Uiso
H411 0.3373 0.1058 0.2233 0.0261 1.0000 Uiso
H421 0.3094 0.3441 0.1651 0.0285 1.0000 Uiso
H431 0.4698 0.3671 0.0791 0.0259 1.0000 Uiso

loop_
_atom_type_symbol
_atom_type_scat_dispersion_real
_atom_type_scat_dispersion_imag
_atom_type_scat_Cromer_Mann_a1
_atom_type_scat_Cromer_Mann_b1
_atom_type_scat_Cromer_Mann_a2
_atom_type_scat_Cromer_Mann_b2
_atom_type_scat_Cromer_Mann_a3
_atom_type_scat_Cromer_Mann_b3
_atom_type_scat_Cromer_Mann_a4
_atom_type_scat_Cromer_Mann_b4
_atom_type_scat_Cromer_Mann_c
_atom_type_scat_source
'C   ' 0.0020 0.0020 2.3100 20.8439 1.0200 10.2075 1.5886 0.5687 0.8650 51.6512 0.2156 International_Tables_Vol_IV_Table_2.2B
'H   ' 0.0000 0.0000 0.4930 10.5109 0.3229 26.1257 0.1402 3.1424 0.0408 57.7997 0.0030 International_Tables_Vol_IV_Table_2.2B
'Re  ' -1.5980 7.2320 28.7621 1.6719 15.7189 9.0923 14.5564 0.3505 5.4417 52.0861 10.4720 International_Tables_Vol_IV_Table_2.2B
'O   ' 0.0080 0.0060 3.0485 13.2771 2.2868 5.7011 1.5463 0.3239 0.8670 32.9089 0.2508 International_Tables_Vol_IV_Table_2.2B
'B   ' 0.0000 0.0010 2.0545 23.2185 1.3326 1.0210 1.0979 60.3498 0.7068 0.1403 -0.1932 International_Tables_Vol_IV_Table_2.2B
'F   ' 0.0140 0.0100 3.5392 10.2825 2.6412 4.2944 1.5170 0.2615 1.0243 26.1476 0.2776 International_Tables_Vol_IV_Table_2.2B

loop_
_geom_angle_atom_site_label_1
_geom_angle_atom_site_label_2
_geom_angle_atom_site_label_3
_geom_angle
_geom_angle_publ_flag
O2 RE1 O3 105.5(2) yes
O2 RE1 O1 104.8(2) yes
O3 RE1 O1 104.3(2) yes
O2 RE1 C39 91.3(2) yes
O3 RE1 C39 141.8(2) yes
O1 RE1 C39 104.0(2) yes
O2 RE1 C40 85.4(2) yes
O3 RE1 C40 111.4(2) yes
O1 RE1 C40 138.6(2) yes
C39 RE1 C40 34.8(2) yes
O2 RE1 C43 125.3(2) yes
O3 RE1 C43 124.1(2) yes
O1 RE1 C43 85.2(2) yes
C39 RE1 C43 35.3(2) yes
C40 RE1 C43 57.8(2) yes
RE1 O3 B4 149.4(2) yes
O3 B4 C5 105.5(3) yes
O3 B4 C16 105.3(3) yes
C5 B4 C16 111.0(3) yes
O3 B4 C27 103.2(3) yes
C5 B4 C27 114.5(3) yes
C16 B4 C27 116.0(3) yes
B4 C5 C6 123.1(4) yes
B4 C5 C13 123.1(4) yes
C6 C5 C13 113.8(4) yes
C5 C6 F7 119.3(4) yes
C5 C6 C8 123.9(4) yes
F7 C6 C8 116.8(4) yes
C6 C8 F9 120.4(4) yes
C6 C8 C10 119.7(4) yes
F9 C8 C10 119.9(4) yes
C8 C10 F11 120.9(4) yes
C8 C10 C12 119.7(4) yes
F11 C10 C12 119.4(4) yes
C10 C12 C13 119.3(4) yes
C10 C12 F15 120.3(4) yes
C13 C12 F15 120.4(4) yes
C5 C13 C12 123.6(4) yes
C5 C13 F14 121.1(4) yes
C12 C13 F14 115.2(4) yes
B4 C16 C17 124.5(4) yes
B4 C16 C24 121.3(4) yes
C17 C16 C24 114.0(4) yes
C16 C17 F18 120.8(4) yes
C16 C17 C19 123.7(4) yes
F18 C17 C19 115.5(4) yes
C17 C19 F20 119.6(4) yes
C17 C19 C21 119.2(4) yes
F20 C19 C21 121.2(5) yes
C19 C21 F22 120.4(5) yes
C19 C21 C23 119.2(5) yes
F22 C21 C23 120.5(5) yes
C21 C23 C24 119.8(4) yes
C21 C23 F26 119.6(5) yes
C24 C23 F26 120.6(5) yes
C16 C24 C23 124.1(4) yes
C16 C24 F25 120.2(4) yes
C23 C24 F25 115.6(4) yes
B4 C27 C28 126.7(4) yes
B4 C27 C35 119.8(4) yes
C28 C27 C35 113.3(4) yes
C27 C28 F29 120.7(4) yes
C27 C28 C30 123.5(4) yes
F29 C28 C30 115.8(4) yes
C28 C30 F31 120.8(4) yes
C28 C30 C32 120.3(4) yes
F31 C30 C32 118.9(4) yes
C30 C32 F33 120.3(4) yes
C30 C32 C34 119.0(4) yes
F33 C32 C34 120.7(4) yes
C32 C34 C35 119.1(4) yes
C32 C34 F37 121.5(4) yes
C35 C34 F37 119.4(4) yes
C27 C35 C34 124.6(4) yes
C27 C35 F36 119.0(4) yes
C34 C35 F36 116.4(4) yes
RE1 C39 C40 75.0(3) yes
RE1 C39 C43 73.9(3) yes
C40 C39 C43 108.1(4) yes
RE1 C39 H391 115.9(4) no
C40 C39 H391 125.4(5) no
C43 C39 H391 126.4(5) no
RE1 C40 C39 70.2(3) yes
RE1 C40 C41 74.7(3) yes
C39 C40 C41 107.8(5) yes
RE1 C40 H401 121.2(3) no
C39 C40 H401 125.2(5) no
C41 C40 H401 127.0(5) no
C40 C41 C42 108.8(4) yes
C40 C41 H411 126.3(5) no
C42 C41 H411 124.9(5) no
C41 C42 C43 107.2(4) yes
C41 C42 H421 127.9(5) no
C43 C42 H421 125.0(5) no
RE1 C43 C39 70.8(3) yes
RE1 C43 C42 75.1(3) yes
C39 C43 C42 108.1(4) yes
RE1 C43 H431 120.3(4) no
C39 C43 H431 125.7(5) no
C42 C43 H431 126.2(5) no

loop_
_geom_bond_atom_site_label_1
_geom_bond_atom_site_label_2
_geom_bond_distance
_geom_bond_publ_flag
RE1 O2 1.705(3) yes
RE1 O3 1.776(3) yes
RE1 O1 1.708(4) yes
RE1 C39 2.324(5) yes
RE1 C40 2.386(5) yes
RE1 C43 2.364(5) yes
O3 B4 1.569(5) yes
B4 C5 1.635(5) yes
B4 C16 1.624(6) yes
B4 C27 1.619(6) yes
C5 C6 1.395(6) yes
C5 C13 1.391(6) yes
C6 F7 1.349(5) yes
C6 C8 1.365(6) yes
C8 F9 1.348(5) yes
C8 C10 1.369(6) yes
C10 F11 1.350(5) yes
C10 C12 1.365(7) yes
C12 C13 1.383(6) yes
C12 F15 1.344(5) yes
C13 F14 1.352(5) yes
C16 C17 1.390(6) yes
C16 C24 1.375(6) yes
C17 F18 1.343(5) yes
C17 C19 1.384(7) yes
C19 F20 1.343(5) yes
C19 C21 1.368(7) yes
C21 F22 1.351(6) yes
C21 C23 1.370(8) yes
C23 C24 1.372(7) yes
C23 F26 1.359(5) yes
C24 F25 1.362(5) yes
C27 C28 1.401(6) yes
C27 C35 1.399(6) yes
C28 F29 1.345(5) yes
C28 C30 1.372(6) yes
C30 F31 1.337(5) yes
C30 C32 1.384(6) yes
C32 F33 1.337(5) yes
C32 C34 1.375(7) yes
C34 C35 1.379(6) yes
C34 F37 1.346(5) yes
C35 F36 1.350(5) yes
C39 C40 1.411(7) yes
C39 C43 1.423(7) yes
C39 H391 0.980(5) no
C40 C41 1.406(7) yes
C40 H401 0.992(5) no
C41 C42 1.425(8) yes
C41 H411 1.002(5) no
C42 C43 1.412(7) yes
C42 H421 0.978(5) no
C43 H431 0.990(5) no
